data_4512683
loop_
_publ_author_name
'Wan, Xiuyan'
'Jiang, Feilong'
'Chen, Lian'
'Wu, Mingyan'
'Zhang, Mingjian'
'Pan, Jie'
'Su, Kongzhao'
'Yang, Yan'
'Hong, Maochun'

_publ_section_title
;
 Structural Diversity Modulated by the Ratios of a Ternary Solvent
 Mixture: Syntheses, Structures, and Luminescent Properties of Five
 Zinc(II) Metal--Organic Frameworks
;
_journal_issue 3
_journal_name_full 'Crystal Growth &amp; Design'
_journal_page_first 1481
_journal_paper_doi 10.1021/cg501828u
_journal_volume 15
_journal_year 2015
_chemical_formula_sum 'C48 H19 O24 Zn3.5'
_chemical_formula_weight 1208.43
_chemical_name_systematic
;
 ?
;
_space_group_crystal_system triclinic
_space_group_IT_number 2
_space_group_name_Hall '-P 1'
_space_group_name_H-M_alt 'P -1'
_symmetry_space_group_name_Hall '-P 1'
_symmetry_space_group_name_H-M 'P -1'
_atom_sites_solution_hydrogens geom
_audit_creation_method SHELXL-2013
_cell_angle_alpha 114.997(5)
_cell_angle_beta 90.916(3)
_cell_angle_gamma 113.540(5)
_cell_formula_units_Z 2
_cell_length_a 16.2364(7)
_cell_length_b 16.9453(10)
_cell_length_c 18.8524(7)
_cell_measurement_reflns_used 8335
_cell_measurement_temperature 100(2)
_cell_measurement_theta_max 73.3220
_cell_measurement_theta_min 4.4270
_cell_volume 4201.9(5)
_computing_cell_refinement 'CrysAlisPro, Agilent Technologies'
_computing_data_collection 'CrysAlisPro, Agilent Technologies'
_computing_data_reduction 'CrysAlisPro, Agilent Technologies'
_computing_structure_refinement 'SHELXL-2013 (Sheldrick, 2013)'
_diffrn_ambient_temperature 100(2)
_diffrn_detector_area_resol_mean 10.5594
_diffrn_measured_fraction_theta_full 0.981
_diffrn_measured_fraction_theta_max 0.986
_diffrn_measurement_device_type 'SuperNova, Dual, Cu at zero, Atlas'
_diffrn_radiation_type CuK\a
_diffrn_radiation_wavelength 1.54184
_diffrn_reflns_av_R_equivalents 0.0613
_diffrn_reflns_av_unetI/netI 0.0922
_diffrn_reflns_Laue_measured_fraction_full 0.981
_diffrn_reflns_Laue_measured_fraction_max 0.986
_diffrn_reflns_limit_h_max 19
_diffrn_reflns_limit_h_min -19
_diffrn_reflns_limit_k_max 20
_diffrn_reflns_limit_k_min -20
_diffrn_reflns_limit_l_max 22
_diffrn_reflns_limit_l_min -20
_diffrn_reflns_number 29684
_diffrn_reflns_point_group_measured_fraction_full 0.981
_diffrn_reflns_point_group_measured_fraction_max 0.986
_diffrn_reflns_theta_full 67.684
_diffrn_reflns_theta_max 67.497
_diffrn_reflns_theta_min 3.067
_diffrn_source 'sealed X-ray tube'
_exptl_absorpt_coefficient_mu 1.601
_exptl_crystal_colour colorless
_exptl_crystal_density_diffrn 0.955
_exptl_crystal_description prism
_exptl_crystal_F_000 1208
_exptl_crystal_size_max 0.180
_exptl_crystal_size_mid 0.170
_exptl_crystal_size_min 0.150
_platon_squeeze_details
;
;
_refine_diff_density_max 1.190
_refine_diff_density_min -0.696
_refine_diff_density_rms 0.076
_refine_ls_extinction_method none
_refine_ls_goodness_of_fit_ref 0.982
_refine_ls_hydrogen_treatment constr
_refine_ls_matrix_type full
_refine_ls_number_parameters 685
_refine_ls_number_reflns 14931
_refine_ls_number_restraints 6
_refine_ls_restrained_S_all 1.006
_refine_ls_R_factor_all 0.0757
_refine_ls_R_factor_gt 0.0533
_refine_ls_shift/su_max 0.003
_refine_ls_shift/su_mean 0.000
_refine_ls_structure_factor_coef Fsqd
_refine_ls_weighting_details 'w=1/[\s^2^(Fo^2^)+(0.0507P)^2^] where P=(Fo^2^+2Fc^2^)/3'
_refine_ls_weighting_scheme calc
_refine_ls_wR_factor_gt 0.1296
_refine_ls_wR_factor_ref 0.1385
_reflns_Friedel_coverage 0.000
_reflns_number_gt 9734
_reflns_number_total 14931
_reflns_threshold_expression 'I > 2\s(I)'
_cod_data_source_file cg501828u_si_002.cif
_cod_data_source_block complex2
_cod_depositor_comments 'Adding full bibliography for 4512682--4512686.cif.'
_cod_original_cell_volume 4201.9(4)
_cod_original_formula_sum 'C48 H19 O24 Zn3.50'
_cod_database_code 4512683
_shelx_space_group_comment
;
The symmetry employed for this shelxl refinement is uniquely defined
by the following loop, which should always be used as a source of
symmetry information in preference to the above space-group names.
They are only intended as comments.
;
_shelx_estimated_absorpt_t_min 0.761
_shelx_estimated_absorpt_t_max 0.795
_shelxl_version_number 2013-4

loop_
_space_group_symop_operation_xyz
'x, y, z'
'-x, -y, -z'

loop_
_atom_site_label
_atom_site_type_symbol
_atom_site_fract_x
_atom_site_fract_y
_atom_site_fract_z
_atom_site_U_iso_or_equiv
_atom_site_adp_type
_atom_site_occupancy
_atom_site_site_symmetry_order
_atom_site_calc_flag
_atom_site_refinement_flags_posn
_atom_site_refinement_flags_adp
_atom_site_refinement_flags_occupancy
Zn1 Zn 0.5000 0.0000 0.5000 0.02823(17) Uani 1 2 d S . P
Zn2 Zn 0.40227(3) -0.17688(4) 0.31583(3) 0.03140(13) Uani 1 1 d . . .
Zn3 Zn 1.00888(3) 0.06460(4) 0.34801(3) 0.02960(13) Uani 1 1 d . . .
Zn4 Zn 0.88986(3) 0.01822(4) 0.17083(3) 0.03738(15) Uani 1 1 d . . .
O1 O 0.61814(16) 0.14316(19) 0.57374(15) 0.0345(6) Uani 1 1 d . . .
O4 O 0.48167(17) 0.1847(2) 0.66976(15) 0.0371(7) Uani 1 1 d . . .
O3 O 0.41258(17) 0.0442(2) 0.55585(17) 0.0429(7) Uani 1 1 d . . .
O14 O 0.92357(18) 0.1221(2) 0.37218(16) 0.0428(7) Uani 1 1 d . . .
O23 O 0.07337(17) 0.1024(2) 0.45270(15) 0.0372(7) Uani 1 1 d . . .
O13 O 0.8455(2) 0.0889(3) 0.25690(17) 0.0541(9) Uani 1 1 d . . .
O7 O 0.10248(18) 0.1074(2) 0.29126(17) 0.0499(8) Uani 1 1 d . . .
C1 C 0.7002(2) 0.1619(3) 0.5603(2) 0.0338(9) Uani 1 1 d . . .
C16 C 0.5231(3) 0.2725(3) 0.2010(3) 0.0404(10) Uani 1 1 d . . .
O2 O 0.76492(19) 0.1791(3) 0.60764(18) 0.0584(10) Uani 1 1 d . . .
O24 O 0.1349(2) 0.0032(3) 0.39058(18) 0.0690(11) Uani 1 1 d . . .
O6 O 0.4672(2) 0.0432(2) 0.41854(18) 0.0474(8) Uani 1 1 d . . .
O19 O 0.2886(2) 0.7116(2) 1.24357(16) 0.0506(8) Uani 1 1 d . . .
O20 O 0.38360(19) 0.7074(2) 1.16185(18) 0.0578(9) Uani 1 1 d . . .
O5 O 0.42869(19) -0.0695(2) 0.29058(17) 0.0439(7) Uani 1 1 d . . .
C27 C 0.2678(3) 0.0893(3) 0.5348(2) 0.0331(9) Uani 1 1 d . . .
H27 H 0.2772 0.0456 0.4874 0.040 Uiso 1 1 calc R U .
C31 C 0.2360(2) 0.2101(3) 0.6746(2) 0.0271(8) Uani 1 1 d . . .
C18 C 0.2577(2) 0.1260(3) 0.2250(2) 0.0341(9) Uani 1 1 d . . .
H18 H 0.2656 0.1429 0.2804 0.041 Uiso 1 1 calc R U .
O15 O 0.0712(2) 0.0743(2) 0.71108(16) 0.0490(8) Uani 1 1 d . . .
C34 C 0.1716(2) 0.2363(3) 0.8000(2) 0.0296(8) Uani 1 1 d . . .
C5 C 0.8577(2) 0.1154(3) 0.3309(2) 0.0330(9) Uani 1 1 d . . .
C30 C 0.1767(3) 0.1677(3) 0.6016(2) 0.0349(9) Uani 1 1 d . . .
H30 H 0.1245 0.1796 0.5994 0.042 Uiso 1 1 calc R U .
C25 C 0.4148(2) 0.1211(3) 0.6107(2) 0.0312(9) Uani 1 1 d . . .
O21 O 0.2245(2) 0.5785(2) 0.8759(2) 0.0585(9) Uani 1 1 d . . .
C40 C 0.2768(3) 0.5390(3) 0.8672(2) 0.0387(10) Uani 1 1 d . . .
O22 O 0.3610(2) 0.5829(2) 0.8708(2) 0.0596(9) Uani 1 1 d . . .
H22A H 0.3814 0.5421 0.8483 0.072 Uiso 1 1 calc R U .
O18 O -0.0455(2) 0.4958(2) 1.13362(19) 0.0518(8) Uani 1 1 d . . .
H18A H -0.1002 0.4691 1.1373 0.062 Uiso 1 1 calc R U .
C41 C 0.1740(2) 0.4559(3) 0.9735(2) 0.0331(9) Uani 1 1 d . . .
C32 C 0.3131(2) 0.1953(3) 0.6773(2) 0.0301(8) Uani 1 1 d . . .
H32 H 0.3555 0.2265 0.7270 0.036 Uiso 1 1 calc R U .
O9 O 0.1448(3) 0.0266(3) -0.05849(19) 0.0808(13) Uani 1 1 d . . .
C33 C 0.2187(2) 0.2733(3) 0.7512(2) 0.0315(9) Uani 1 1 d . . .
C3 C 0.7847(3) 0.1497(3) 0.4481(2) 0.0409(10) Uani 1 1 d . . .
H3 H 0.8301 0.1444 0.4758 0.049 Uiso 1 1 calc R U .
O17 O -0.0921(2) 0.3598(2) 1.0162(2) 0.0654(11) Uani 1 1 d . . .
C47 C 0.2446(3) 0.5389(3) 1.0349(2) 0.0339(9) Uani 1 1 d . . .
H47 H 0.3054 0.5622 1.0263 0.041 Uiso 1 1 calc R U .
C23 C 0.3194(3) 0.1039(3) 0.1072(2) 0.0389(10) Uani 1 1 d . . .
H23 H 0.3695 0.1053 0.0816 0.047 Uiso 1 1 calc R U .
C20 C 0.0909(3) 0.0888(4) 0.2203(3) 0.0439(11) Uani 1 1 d . . .
C48 C 0.3063(3) 0.6745(3) 1.1745(2) 0.0394(10) Uani 1 1 d . . .
C29 C 0.1299(3) 0.0675(3) 0.4523(2) 0.0405(10) Uani 1 1 d . . .
O12 O 0.5943(2) 0.2822(3) 0.1679(2) 0.0620(10) Uani 1 1 d . . .
H12A H 0.6054 0.3254 0.1536 0.074 Uiso 1 1 calc R U .
C36 C 0.1595(2) 0.2982(3) 0.8720(2) 0.0327(9) Uani 1 1 d . . .
H36 H 0.1285 0.2723 0.9051 0.039 Uiso 1 1 calc R U .
C26 C 0.3294(2) 0.1348(3) 0.6073(2) 0.0271(8) Uani 1 1 d . . .
O11 O 0.4770(2) 0.3135(3) 0.2020(3) 0.0694(11) Uani 1 1 d . . .
C14 C 0.5053(2) 0.2067(3) 0.2376(2) 0.0356(9) Uani 1 1 d . . .
C35 C 0.1289(3) 0.1301(3) 0.7766(2) 0.0371(10) Uani 1 1 d . . .
C46 C 0.2275(3) 0.5884(3) 1.1088(2) 0.0332(9) Uani 1 1 d . . .
C9 C 0.5694(3) 0.1566(3) 0.3199(2) 0.0392(10) Uani 1 1 d . . .
C37 C 0.1921(2) 0.3974(3) 0.8962(2) 0.0304(9) Uani 1 1 d . . .
C6 C 0.7185(2) 0.1448(3) 0.3303(2) 0.0332(9) Uani 1 1 d . . .
H6 H 0.7179 0.1330 0.2763 0.040 Uiso 1 1 calc R U .
C15 C 0.5814(3) 0.2120(3) 0.2802(3) 0.0425(11) Uani 1 1 d . . .
H15 H 0.6420 0.2543 0.2818 0.051 Uiso 1 1 calc R U .
C21 C 0.1616(3) 0.0765(3) 0.1019(2) 0.0425(11) Uani 1 1 d . . .
H21 H 0.1039 0.0590 0.0721 0.051 Uiso 1 1 calc R U .
C38 C 0.2403(2) 0.4346(3) 0.8482(2) 0.0336(9) Uani 1 1 d . . .
C39 C 0.2543(3) 0.3735(3) 0.7772(2) 0.0341(9) Uani 1 1 d . . .
H39 H 0.2886 0.4004 0.7458 0.041 Uiso 1 1 calc R U .
C4 C 0.7884(3) 0.1423(3) 0.3721(2) 0.0381(10) Uani 1 1 d . . .
C7 C 0.6500(3) 0.1639(3) 0.3656(3) 0.0423(10) Uani 1 1 d . . .
C45 C 0.1383(3) 0.5570(3) 1.1217(2) 0.0355(9) Uani 1 1 d . . .
H45 H 0.1265 0.5914 1.1719 0.043 Uiso 1 1 calc R U .
C22 C 0.2351(3) 0.0783(3) 0.0642(2) 0.0428(11) Uani 1 1 d . . .
C13 C 0.4165(3) 0.1431(3) 0.2342(2) 0.0359(9) Uani 1 1 d . . .
C28 C 0.1922(3) 0.1079(3) 0.5315(2) 0.0345(9) Uani 1 1 d . . .
C8 C 0.6492(3) 0.1745(3) 0.4430(3) 0.0432(11) Uani 1 1 d . . .
H8 H 0.6032 0.1886 0.4686 0.052 Uiso 1 1 calc R U .
C43 C 0.0667(3) 0.4748(3) 1.0599(2) 0.0379(10) Uani 1 1 d . . .
C10 C 0.4806(3) 0.0906(3) 0.3136(2) 0.0378(10) Uani 1 1 d . . .
C42 C 0.0862(3) 0.4248(3) 0.9872(2) 0.0363(9) Uani 1 1 d . . .
H42 H 0.0375 0.3675 0.9458 0.044 Uiso 1 1 calc R U .
C17 C 0.3307(3) 0.1277(3) 0.1889(2) 0.0345(9) Uani 1 1 d . . .
C19 C 0.1722(3) 0.1000(3) 0.1823(3) 0.0382(10) Uani 1 1 d . . .
C12 C 0.4061(3) 0.0856(3) 0.2710(2) 0.0408(10) Uani 1 1 d . . .
H12 H 0.3457 0.0408 0.2672 0.049 Uiso 1 1 calc R U .
C44 C -0.0320(3) 0.4362(3) 1.0673(3) 0.0464(11) Uani 1 1 d . . .
O16 O 0.1513(3) 0.1056(2) 0.8233(2) 0.0777(12) Uani 1 1 d . . .
C11 C 0.4584(3) 0.0166(3) 0.3444(3) 0.0411(10) Uani 1 1 d . . .
C2 C 0.7133(3) 0.1649(3) 0.4836(3) 0.0414(10) Uani 1 1 d . . .
C24 C 0.2214(3) 0.0496(4) -0.0238(3) 0.0547(13) Uani 1 1 d . . .
O8 O 0.0176(2) 0.0604(4) 0.1769(2) 0.1091(16) Uani 1 1 d . U .
O10 O 0.2826(3) 0.0468(5) -0.0577(2) 0.130(2) Uani 1 1 d . . .

loop_
_atom_site_aniso_label
_atom_site_aniso_U_11
_atom_site_aniso_U_22
_atom_site_aniso_U_33
_atom_site_aniso_U_23
_atom_site_aniso_U_13
_atom_site_aniso_U_12
Zn1 0.0231(3) 0.0336(4) 0.0192(3) 0.0030(3) 0.0028(3) 0.0149(3)
Zn2 0.0234(2) 0.0392(3) 0.0197(2) 0.0035(2) 0.0016(2) 0.0144(2)
Zn3 0.0218(2) 0.0439(3) 0.0175(2) 0.0089(2) 0.00393(19) 0.0155(2)
Zn4 0.0253(3) 0.0610(4) 0.0207(3) 0.0142(3) 0.0058(2) 0.0198(3)
O1 0.0221(12) 0.0431(17) 0.0234(13) 0.0045(12) 0.0037(11) 0.0129(12)
O4 0.0279(13) 0.0494(18) 0.0206(13) 0.0018(12) 0.0016(11) 0.0208(13)
O3 0.0248(13) 0.0449(18) 0.0356(16) -0.0007(14) 0.0045(12) 0.0155(13)
O14 0.0295(14) 0.074(2) 0.0294(15) 0.0187(15) 0.0084(12) 0.0331(15)
O23 0.0338(14) 0.0522(18) 0.0190(13) 0.0060(12) -0.0007(11) 0.0249(14)
O13 0.0533(19) 0.095(3) 0.0284(16) 0.0204(17) 0.0157(14) 0.055(2)
O7 0.0262(14) 0.091(3) 0.0335(16) 0.0340(17) 0.0170(13) 0.0218(16)
C1 0.0242(18) 0.038(2) 0.026(2) 0.0049(17) -0.0026(16) 0.0125(17)
C16 0.0230(19) 0.051(3) 0.041(2) 0.025(2) 0.0059(18) 0.007(2)
O2 0.0352(16) 0.102(3) 0.0320(16) 0.0181(18) 0.0036(13) 0.0390(18)
O24 0.088(3) 0.083(3) 0.0241(16) -0.0067(17) -0.0161(16) 0.062(2)
O6 0.0464(17) 0.0472(19) 0.0408(18) 0.0194(15) -0.0028(14) 0.0156(15)
O19 0.0419(17) 0.053(2) 0.0223(15) -0.0029(14) 0.0002(13) 0.0123(15)
O20 0.0306(16) 0.058(2) 0.0398(18) 0.0009(16) 0.0000(14) 0.0031(15)
O5 0.0429(17) 0.051(2) 0.0351(16) 0.0203(15) 0.0057(14) 0.0188(15)
C27 0.032(2) 0.040(2) 0.0201(18) 0.0073(17) 0.0062(16) 0.0177(19)
C31 0.0231(17) 0.038(2) 0.0182(17) 0.0086(16) 0.0094(15) 0.0161(17)
C18 0.0252(19) 0.056(3) 0.025(2) 0.0234(19) 0.0073(16) 0.0164(19)
O15 0.0560(19) 0.0373(17) 0.0231(15) 0.0070(13) -0.0109(13) 0.0015(15)
C34 0.0203(17) 0.038(2) 0.0209(18) 0.0054(17) 0.0019(15) 0.0129(17)
C5 0.0233(18) 0.037(2) 0.034(2) 0.0126(18) 0.0057(17) 0.0128(17)
C30 0.0264(19) 0.047(3) 0.026(2) 0.0089(18) 0.0055(16) 0.0212(19)
C25 0.0232(18) 0.041(2) 0.0255(19) 0.0083(18) 0.0100(16) 0.0183(18)
O21 0.0484(18) 0.052(2) 0.082(3) 0.0308(19) 0.0383(19) 0.0294(17)
C40 0.028(2) 0.052(3) 0.026(2) 0.0142(19) 0.0117(17) 0.013(2)
O22 0.0364(17) 0.054(2) 0.089(3) 0.034(2) 0.0267(18) 0.0195(16)
O18 0.0427(17) 0.056(2) 0.0487(19) 0.0151(16) 0.0271(16) 0.0239(16)
C41 0.0243(18) 0.038(2) 0.0208(19) 0.0029(17) 0.0061(15) 0.0111(17)
C32 0.0238(18) 0.041(2) 0.0192(18) 0.0083(17) 0.0028(15) 0.0151(17)
O9 0.070(2) 0.139(4) 0.0310(18) 0.044(2) 0.0010(17) 0.041(3)
C33 0.0210(17) 0.044(2) 0.0203(18) 0.0067(17) 0.0011(15) 0.0150(18)
C3 0.027(2) 0.054(3) 0.030(2) 0.007(2) 0.0017(17) 0.021(2)
O17 0.0288(16) 0.047(2) 0.071(2) -0.0018(18) 0.0172(16) 0.0030(15)
C47 0.0260(19) 0.035(2) 0.027(2) 0.0071(18) 0.0068(16) 0.0089(18)
C23 0.028(2) 0.065(3) 0.032(2) 0.032(2) 0.0136(18) 0.019(2)
C20 0.0230(19) 0.074(3) 0.041(3) 0.031(2) 0.0106(18) 0.024(2)
C48 0.030(2) 0.044(3) 0.033(2) 0.009(2) 0.0033(18) 0.016(2)
C29 0.044(2) 0.049(3) 0.023(2) 0.0046(19) 0.0026(18) 0.030(2)
O12 0.0514(19) 0.084(3) 0.079(3) 0.058(2) 0.0403(19) 0.032(2)
C36 0.0271(19) 0.043(2) 0.0205(18) 0.0084(17) 0.0072(16) 0.0155(18)
C26 0.0236(17) 0.035(2) 0.0188(17) 0.0075(16) 0.0081(15) 0.0149(17)
O11 0.0432(18) 0.090(3) 0.118(3) 0.079(3) 0.039(2) 0.035(2)
C14 0.0219(18) 0.054(3) 0.033(2) 0.021(2) 0.0095(17) 0.0186(19)
C35 0.032(2) 0.053(3) 0.022(2) 0.0130(19) 0.0114(17) 0.021(2)
C46 0.031(2) 0.027(2) 0.0185(18) -0.0016(16) -0.0036(16) 0.0064(17)
C9 0.031(2) 0.058(3) 0.035(2) 0.022(2) 0.0126(18) 0.024(2)
C37 0.0228(18) 0.034(2) 0.0204(18) 0.0031(16) 0.0018(15) 0.0098(17)
C6 0.0192(17) 0.044(2) 0.037(2) 0.0182(19) 0.0083(16) 0.0148(18)
C15 0.0216(19) 0.060(3) 0.040(2) 0.022(2) 0.0112(18) 0.015(2)
C21 0.0229(19) 0.069(3) 0.032(2) 0.025(2) 0.0064(17) 0.016(2)
C38 0.0219(18) 0.035(2) 0.028(2) 0.0071(17) 0.0054(16) 0.0073(17)
C39 0.0295(19) 0.048(3) 0.026(2) 0.0160(19) 0.0146(17) 0.0193(19)
C4 0.032(2) 0.052(3) 0.031(2) 0.015(2) 0.0082(18) 0.024(2)
C7 0.034(2) 0.063(3) 0.037(2) 0.023(2) 0.0087(19) 0.029(2)
C45 0.034(2) 0.036(2) 0.026(2) 0.0052(18) 0.0092(17) 0.0158(19)
C22 0.032(2) 0.063(3) 0.025(2) 0.025(2) 0.0027(17) 0.010(2)
C13 0.0249(19) 0.054(3) 0.028(2) 0.021(2) 0.0054(16) 0.0149(19)
C28 0.035(2) 0.046(2) 0.0197(19) 0.0078(18) 0.0040(17) 0.024(2)
C8 0.025(2) 0.047(3) 0.043(3) 0.011(2) 0.0045(19) 0.013(2)
C43 0.0259(19) 0.045(3) 0.027(2) 0.0074(19) 0.0079(17) 0.0115(19)
C10 0.033(2) 0.050(3) 0.027(2) 0.0143(19) 0.0074(17) 0.021(2)
C42 0.0259(19) 0.037(2) 0.025(2) 0.0014(17) 0.0036(16) 0.0080(18)
C17 0.0256(19) 0.047(3) 0.030(2) 0.0207(19) 0.0053(17) 0.0128(18)
C19 0.0243(19) 0.054(3) 0.038(2) 0.029(2) 0.0047(17) 0.0117(19)
C12 0.028(2) 0.060(3) 0.032(2) 0.024(2) 0.0054(17) 0.015(2)
C44 0.040(2) 0.047(3) 0.045(3) 0.013(2) 0.025(2) 0.022(2)
O16 0.107(3) 0.043(2) 0.046(2) 0.0158(17) -0.032(2) 0.006(2)
C11 0.033(2) 0.046(3) 0.039(3) 0.017(2) -0.0002(19) 0.016(2)
C2 0.026(2) 0.048(3) 0.037(2) 0.011(2) 0.0017(18) 0.0136(19)
C24 0.048(3) 0.074(4) 0.030(2) 0.028(2) 0.004(2) 0.012(3)
O8 0.0336(17) 0.212(4) 0.066(2) 0.065(3) 0.0094(16) 0.041(2)
O10 0.068(3) 0.268(7) 0.044(2) 0.079(4) 0.026(2) 0.058(4)

loop_
_atom_type_symbol
_atom_type_description
_atom_type_scat_dispersion_real
_atom_type_scat_dispersion_imag
_atom_type_scat_source
C C 0.0181 0.0091 'International Tables Vol C Tables 4.2.6.8 and 6.1.1.4'
H H 0.0000 0.0000 'International Tables Vol C Tables 4.2.6.8 and 6.1.1.4'
O O 0.0492 0.0322 'International Tables Vol C Tables 4.2.6.8 and 6.1.1.4'
Zn Zn -1.5491 0.6778 'International Tables Vol C Tables 4.2.6.8 and 6.1.1.4'

loop_
_geom_angle_atom_site_label_1
_geom_angle_atom_site_label_2
_geom_angle_atom_site_label_3
_geom_angle
_geom_angle_site_symmetry_1
_geom_angle_site_symmetry_3
O3 Zn1 O3 180.0 2_656 .
O3 Zn1 O6 84.55(13) 2_656 2_656
O3 Zn1 O6 95.45(13) . 2_656
O3 Zn1 O6 95.45(13) 2_656 .
O3 Zn1 O6 84.55(13) . .
O6 Zn1 O6 180.0 2_656 .
O3 Zn1 O1 92.12(10) 2_656 2_656
O3 Zn1 O1 87.88(10) . 2_656
O6 Zn1 O1 92.75(11) 2_656 2_656
O6 Zn1 O1 87.25(11) . 2_656
O3 Zn1 O1 87.88(10) 2_656 .
O3 Zn1 O1 92.12(10) . .
O6 Zn1 O1 87.26(11) 2_656 .
O6 Zn1 O1 92.74(11) . .
O1 Zn1 O1 180.0 2_656 .
O19 Zn2 O5 109.19(13) 1_544 .
O19 Zn2 O4 123.01(12) 1_544 2_656
O5 Zn2 O4 107.11(12) . 2_656
O19 Zn2 O1 106.36(11) 1_544 2_656
O5 Zn2 O1 111.95(12) . 2_656
O4 Zn2 O1 98.75(11) 2_656 2_656
O23 Zn3 O15 112.37(12) 1_655 2_656
O23 Zn3 O14 103.52(11) 1_655 .
O15 Zn3 O14 103.73(13) 2_656 .
O23 Zn3 O7 106.86(12) 1_655 1_655
O15 Zn3 O7 111.78(14) 2_656 1_655
O14 Zn3 O7 118.42(14) . 1_655
O8 Zn4 O9 96.62(17) 1_655 2_655
O8 Zn4 O13 120.58(17) 1_655 .
O9 Zn4 O13 129.12(15) 2_655 .
O8 Zn4 O16 103.6(2) 1_655 2_656
O9 Zn4 O16 102.23(17) 2_655 2_656
O13 Zn4 O16 101.15(17) . 2_656
C1 O1 Zn2 120.7(2) . 2_656
C1 O1 Zn1 121.5(2) . .
Zn2 O1 Zn1 103.26(12) 2_656 .
C25 O4 Zn2 123.1(2) . 2_656
C25 O3 Zn1 138.1(2) . .
C5 O14 Zn3 134.3(3) . .
C29 O23 Zn3 115.1(2) . 1_455
C5 O13 Zn4 134.6(3) . .
C20 O7 Zn3 127.4(3) . 1_455
O2 C1 O1 123.5(4) . .
O2 C1 C2 120.4(4) . .
O1 C1 C2 116.0(3) . .
O11 C16 O12 123.1(4) . .
O11 C16 C14 123.5(4) . .
O12 C16 C14 113.4(4) . .
C11 O6 Zn1 137.9(3) . .
C48 O19 Zn2 107.6(3) . 1_566
C11 O5 Zn2 121.7(3) . .
C26 C27 C28 119.6(3) . .
C26 C27 H27 120.2 . .
C28 C27 H27 120.2 . .
C32 C31 C30 119.4(3) . .
C32 C31 C33 119.3(3) . .
C30 C31 C33 121.3(3) . .
C17 C18 C19 121.6(4) . .
C17 C18 H18 119.2 . .
C19 C18 H18 119.2 . .
C35 O15 Zn3 135.6(3) . 2_656
C33 C34 C36 120.3(4) . .
C33 C34 C35 122.3(3) . .
C36 C34 C35 117.3(4) . .
O14 C5 O13 125.2(4) . .
O14 C5 C4 118.2(4) . .
O13 C5 C4 116.6(3) . .
C31 C30 C28 120.9(3) . .
C31 C30 H30 119.5 . .
C28 C30 H30 119.5 . .
O3 C25 O4 124.9(3) . .
O3 C25 C26 117.1(3) . .
O4 C25 C26 117.8(3) . .
O21 C40 O22 122.4(4) . .
O21 C40 C38 121.0(4) . .
O22 C40 C38 116.6(4) . .
C40 O22 H22A 109.5 . .
C44 O18 H18A 109.5 . .
C42 C41 C47 118.3(3) . .
C42 C41 C37 119.9(3) . .
C47 C41 C37 121.7(3) . .
C31 C32 C26 120.4(3) . .
C31 C32 H32 119.8 . .
C26 C32 H32 119.8 . .
C24 O9 Zn4 124.1(3) . 2_655
C34 C33 C39 118.3(3) . .
C34 C33 C31 122.1(4) . .
C39 C33 C31 119.6(4) . .
C4 C3 C2 119.4(4) . .
C4 C3 H3 120.3 . .
C2 C3 H3 120.3 . .
C41 C47 C46 120.8(4) . .
C41 C47 H47 119.6 . .
C46 C47 H47 119.6 . .
C22 C23 C17 119.8(4) . .
C22 C23 H23 120.1 . .
C17 C23 H23 120.1 . .
O8 C20 O7 125.6(4) . .
O8 C20 C19 116.2(4) . .
O7 C20 C19 118.2(3) . .
O20 C48 O19 122.4(4) . .
O20 C48 C46 121.0(4) . .
O19 C48 C46 116.6(4) . .
O24 C29 O23 123.3(4) . .
O24 C29 C28 120.2(4) . .
O23 C29 C28 116.5(3) . .
C16 O12 H12A 109.5 . .
C37 C36 C34 121.3(4) . .
C37 C36 H36 119.4 . .
C34 C36 H36 119.4 . .
C27 C26 C32 120.0(3) . .
C27 C26 C25 120.1(3) . .
C32 C26 C25 119.9(3) . .
C13 C14 C15 119.0(4) . .
C13 C14 C16 122.4(3) . .
C15 C14 C16 118.6(4) . .
O16 C35 O15 125.8(4) . .
O16 C35 C34 118.0(4) . .
O15 C35 C34 116.2(4) . .
C47 C46 C45 120.4(3) . .
C47 C46 C48 119.0(4) . .
C45 C46 C48 120.6(3) . .
C15 C9 C10 119.0(4) . .
C15 C9 C7 121.0(4) . .
C10 C9 C7 120.0(4) . .
C38 C37 C36 118.4(3) . .
C38 C37 C41 125.0(4) . .
C36 C37 C41 116.5(4) . .
C7 C6 C4 121.6(4) . .
C7 C6 H6 119.2 . .
C4 C6 H6 119.2 . .
C9 C15 C14 121.5(4) . .
C9 C15 H15 119.2 . .
C14 C15 H15 119.2 . .
C19 C21 C22 120.5(4) . .
C19 C21 H21 119.7 . .
C22 C21 H21 119.7 . .
C37 C38 C39 120.5(4) . .
C37 C38 C40 123.1(3) . .
C39 C38 C40 116.3(4) . .
C38 C39 C33 121.2(4) . .
C38 C39 H39 119.4 . .
C33 C39 H39 119.4 . .
C3 C4 C6 119.6(4) . .
C3 C4 C5 119.2(4) . .
C6 C4 C5 120.4(4) . .
C6 C7 C8 117.8(4) . .
C6 C7 C9 122.6(4) . .
C8 C7 C9 118.8(4) . .
C46 C45 C43 119.2(3) . .
C46 C45 H45 120.4 . .
C43 C45 H45 120.4 . .
C23 C22 C21 120.0(4) . .
C23 C22 C24 120.2(4) . .
C21 C22 C24 119.7(4) . .
C12 C13 C14 118.6(4) . .
C12 C13 C17 116.8(4) . .
C14 C13 C17 124.5(4) . .
C30 C28 C27 119.6(3) . .
C30 C28 C29 119.8(3) . .
C27 C28 C29 120.5(3) . .
C2 C8 C7 121.9(4) . .
C2 C8 H8 119.1 . .
C7 C8 H8 119.1 . .
C45 C43 C42 119.2(4) . .
C45 C43 C44 123.3(4) . .
C42 C43 C44 117.5(4) . .
C9 C10 C12 119.0(4) . .
C9 C10 C11 124.4(4) . .
C12 C10 C11 116.4(4) . .
C41 C42 C43 122.0(4) . .
C41 C42 H42 119.0 . .
C43 C42 H42 119.0 . .
C18 C17 C23 119.2(3) . .
C18 C17 C13 119.3(3) . .
C23 C17 C13 121.0(4) . .
C21 C19 C18 118.8(4) . .
C21 C19 C20 120.1(3) . .
C18 C19 C20 120.9(4) . .
C13 C12 C10 122.8(4) . .
C13 C12 H12 118.6 . .
C10 C12 H12 118.6 . .
O17 C44 O18 124.5(4) . .
O17 C44 C43 122.6(4) . .
O18 C44 C43 112.8(4) . .
C35 O16 Zn4 135.4(3) . 2_656
O5 C11 O6 125.2(4) . .
O5 C11 C10 114.3(4) . .
O6 C11 C10 120.5(4) . .
C8 C2 C3 119.4(4) . .
C8 C2 C1 119.0(4) . .
C3 C2 C1 121.3(4) . .
O10 C24 O9 122.7(5) . .
O10 C24 C22 120.4(4) . .
O9 C24 C22 116.9(4) . .
C20 O8 Zn4 144.0(4) . 1_455

loop_
_geom_bond_atom_site_label_1
_geom_bond_atom_site_label_2
_geom_bond_distance
_geom_bond_site_symmetry_2
Zn1 O3 1.978(3) 2_656
Zn1 O3 1.978(3) .
Zn1 O6 2.101(3) 2_656
Zn1 O6 2.101(3) .
Zn1 O1 2.201(3) 2_656
Zn1 O1 2.201(3) .
Zn2 O19 1.947(3) 1_544
Zn2 O5 1.959(3) .
Zn2 O4 1.963(2) 2_656
Zn2 O1 1.984(3) 2_656
Zn3 O23 1.932(2) 1_655
Zn3 O15 1.940(3) 2_656
Zn3 O14 1.949(3) .
Zn3 O7 1.951(3) 1_655
Zn4 O8 1.888(3) 1_655
Zn4 O9 1.908(3) 2_655
Zn4 O13 1.916(3) .
Zn4 O16 1.984(3) 2_656
O1 C1 1.297(4) .
O1 Zn2 1.984(3) 2_656
O4 C25 1.262(4) .
O4 Zn2 1.964(2) 2_656
O3 C25 1.261(4) .
O14 C5 1.251(4) .
O23 C29 1.273(5) .
O23 Zn3 1.932(2) 1_455
O13 C5 1.257(5) .
O7 C20 1.230(5) .
O7 Zn3 1.951(3) 1_455
C1 O2 1.221(4) .
C1 C2 1.483(6) .
C16 O11 1.203(5) .
C16 O12 1.307(5) .
C16 C14 1.483(6) .
O24 C29 1.244(5) .
O6 C11 1.259(5) .
O19 C48 1.279(5) .
O19 Zn2 1.947(3) 1_566
O20 C48 1.227(5) .
O5 C11 1.250(5) .
C27 C26 1.384(5) .
C27 C28 1.391(5) .
C27 H27 0.9500 .
C31 C32 1.376(5) .
C31 C30 1.380(5) .
C31 C33 1.502(5) .
C18 C17 1.372(5) .
C18 C19 1.396(5) .
C18 H18 0.9500 .
O15 C35 1.251(5) .
O15 Zn3 1.940(3) 2_656
C34 C33 1.396(5) .
C34 C36 1.397(5) .
C34 C35 1.496(6) .
C5 C4 1.488(5) .
C30 C28 1.385(5) .
C30 H30 0.9500 .
C25 C26 1.499(5) .
O21 C40 1.250(5) .
C40 O22 1.253(5) .
C40 C38 1.493(6) .
O22 H22A 0.8400 .
O18 C44 1.323(5) .
O18 H18A 0.8400 .
C41 C42 1.380(5) .
C41 C47 1.388(5) .
C41 C37 1.489(5) .
C32 C26 1.395(5) .
C32 H32 0.9500 .
O9 C24 1.223(5) .
O9 Zn4 1.908(3) 2_655
C33 C39 1.401(6) .
C3 C4 1.390(6) .
C3 C2 1.407(5) .
C3 H3 0.9500 .
O17 C44 1.209(5) .
C47 C46 1.391(5) .
C47 H47 0.9500 .
C23 C22 1.384(5) .
C23 C17 1.406(5) .
C23 H23 0.9500 .
C20 O8 1.223(5) .
C20 C19 1.495(6) .
C48 C46 1.493(5) .
C29 C28 1.503(5) .
O12 H12A 0.8400 .
C36 C37 1.395(5) .
C36 H36 0.9500 .
C14 C13 1.395(5) .
C14 C15 1.414(5) .
C35 O16 1.225(5) .
C46 C45 1.394(5) .
C9 C15 1.389(6) .
C9 C10 1.393(6) .
C9 C7 1.488(5) .
C37 C38 1.393(5) .
C6 C7 1.383(5) .
C6 C4 1.394(5) .
C6 H6 0.9500 .
C15 H15 0.9500 .
C21 C19 1.383(6) .
C21 C22 1.395(6) .
C21 H21 0.9500 .
C38 C39 1.393(5) .
C39 H39 0.9500 .
C7 C8 1.394(6) .
C45 C43 1.393(5) .
C45 H45 0.9500 .
C22 C24 1.503(6) .
C13 C12 1.379(6) .
C13 C17 1.489(5) .
C8 C2 1.382(6) .
C8 H8 0.9500 .
C43 C42 1.394(5) .
C43 C44 1.504(5) .
C10 C12 1.394(5) .
C10 C11 1.517(6) .
C42 H42 0.9500 .
C12 H12 0.9500 .
O16 Zn4 1.984(3) 2_656
C24 O10 1.195(6) .
O8 Zn4 1.888(3) 1_455

loop_
_platon_squeeze_void_nr
_platon_squeeze_void_average_x
_platon_squeeze_void_average_y
_platon_squeeze_void_average_z
_platon_squeeze_void_volume
_platon_squeeze_void_count_electrons
1 0.066 0.393 0.165 2370.7 609.7
